data_2210477
loop_
_publ_author_name
'Zhao, Yan-Li'
'Zhang, Qiao-Zhen'
'Chen, Xin'
'Yu, Ming'

_publ_section_title
;(<i>E</i>)-4-(1,5-Dimethyl-3-oxo-2-phenyl-2,3-dihydro-1<i>H</i>-pyrazol-4-yliminomethyl)-2-methoxyphenyl
 benzenesulfonate
;
_journal_coeditor_code AT2111
_journal_issue 10
_journal_name_full 'Acta Crystallographica Section E'
_journal_page_first o4590
_journal_page_last o4591
_journal_paper_doi 10.1107/S1600536806037950
_journal_volume 62
_journal_year 2006
_chemical_formula_iupac 'C25 H23 N3 O5 S'
_chemical_formula_moiety 'C25 H23 N3 O5 S'
_chemical_formula_sum 'C25 H23 N3 O5 S'
_chemical_formula_weight 477.52
_chemical_name_systematic
;
(E)-4-(1,5-Dimethyl-3-oxo-2-phenyl-2,3-dihydro-1H-pyrazol-4-yliminomethyl)-
2-methoxyphenyl benzenesulfonate
;
_space_group_IT_number 2
_symmetry_cell_setting triclinic
_symmetry_space_group_name_Hall '-P 1'
_symmetry_space_group_name_H-M 'P -1'
_atom_sites_solution_hydrogens geom
_atom_sites_solution_primary direct
_atom_sites_solution_secondary difmap
_audit_creation_method SHELXL-97
_cell_angle_alpha 89.272(15)
_cell_angle_beta 77.437(16)
_cell_angle_gamma 78.286(14)
_cell_formula_units_Z 2
_cell_length_a 7.306(7)
_cell_length_b 12.977(12)
_cell_length_c 13.162(12)
_cell_measurement_reflns_used 1979
_cell_measurement_temperature 294(2)
_cell_measurement_theta_max 25.63
_cell_measurement_theta_min 2.92
_cell_volume 1192.0(19)
_computing_cell_refinement 'SAINT (Bruker, 1999)'
_computing_data_collection 'SMART (Bruker, 1999)'
_computing_data_reduction SAINT
_computing_molecular_graphics 'SHELXTL (Sheldrick, 1997b)'
_computing_publication_material SHELXTL
_computing_structure_refinement 'SHELXL97 (Sheldrick, 1997a)'
_computing_structure_solution 'SHELXS97 (Sheldrick, 1997a)'
_diffrn_ambient_temperature 294(2)
_diffrn_measured_fraction_theta_full 0.989
_diffrn_measured_fraction_theta_max 0.989
_diffrn_measurement_device_type 'Bruker SMART APEX CCD area-detector'
_diffrn_measurement_method '\f and \w'
_diffrn_radiation_monochromator graphite
_diffrn_radiation_source 'fine-focus sealed tube'
_diffrn_radiation_type MoK\a
_diffrn_radiation_wavelength 0.71073
_diffrn_reflns_av_R_equivalents 0.0271
_diffrn_reflns_av_sigmaI/netI 0.0559
_diffrn_reflns_limit_h_max 8
_diffrn_reflns_limit_h_min -8
_diffrn_reflns_limit_k_max 15
_diffrn_reflns_limit_k_min -15
_diffrn_reflns_limit_l_max 15
_diffrn_reflns_limit_l_min -8
_diffrn_reflns_number 6073
_diffrn_reflns_theta_full 25.01
_diffrn_reflns_theta_max 25.01
_diffrn_reflns_theta_min 1.60
_diffrn_standards_number 0
_exptl_absorpt_coefficient_mu 0.177
_exptl_absorpt_correction_T_max 0.969
_exptl_absorpt_correction_T_min 0.918
_exptl_absorpt_correction_type multi-scan
_exptl_absorpt_process_details '(SADABS; Sheldrick, 1996)'
_exptl_crystal_colour yellow
_exptl_crystal_density_diffrn 1.331
_exptl_crystal_density_method 'not measured'
_exptl_crystal_description block
_exptl_crystal_F_000 500
_exptl_crystal_size_max 0.38
_exptl_crystal_size_mid 0.34
_exptl_crystal_size_min 0.18
_refine_diff_density_max 0.247
_refine_diff_density_min -0.274
_refine_ls_extinction_coef 0.039(3)
_refine_ls_extinction_expression Fc^*^=kFc[1+0.001xFc^2^\l^3^/sin(2\q)]^-1/4^
_refine_ls_extinction_method SHELXL97
_refine_ls_goodness_of_fit_ref 1.052
_refine_ls_hydrogen_treatment constr
_refine_ls_matrix_type full
_refine_ls_number_parameters 310
_refine_ls_number_reflns 4164
_refine_ls_number_restraints 12
_refine_ls_restrained_S_all 1.093
_refine_ls_R_factor_all 0.0873
_refine_ls_R_factor_gt 0.0488
_refine_ls_shift/su_max 0.001
_refine_ls_shift/su_mean 0.000
_refine_ls_structure_factor_coef Fsqd
_refine_ls_weighting_details 'calc w=1/[\s^2^(Fo^2^)+(0.0535P)^2^+0.2214P] where P=(Fo^2^+2Fc^2^)/3'
_refine_ls_weighting_scheme calc
_refine_ls_wR_factor_gt 0.1117
_refine_ls_wR_factor_ref 0.1302
_reflns_number_gt 2601
_reflns_number_total 4164
_reflns_threshold_expression I>2\s(I)
_cod_data_source_file at2111.cif
_cod_data_source_block I
_cod_database_code 2210477
_cod_database_fobs_code 2210477

loop_
_symmetry_equiv_pos_as_xyz
'x, y, z'
'-x, -y, -z'

loop_
_atom_site_type_symbol
_atom_site_label
_atom_site_fract_x
_atom_site_fract_y
_atom_site_fract_z
_atom_site_U_iso_or_equiv
_atom_site_adp_type
_atom_site_calc_flag
_atom_site_refinement_flags
_atom_site_occupancy
S S1 0.28118(12) 0.03787(6) 0.74494(8) 0.0712(3) Uani d . 1
O O1 0.2410(4) 0.0170(2) 0.6465(2) 0.1158(10) Uani d U 1
O O2 0.1541(3) 0.0254(2) 0.8412(2) 0.1269(12) Uani d U 1
O O3 0.2974(3) 0.15947(14) 0.75151(13) 0.0555(5) Uani d . 1
O O4 0.6496(3) 0.14780(15) 0.63406(15) 0.0608(6) Uani d . 1
O O5 0.2793(3) 0.59949(15) 0.26313(14) 0.0578(6) Uani d . 1
N N1 0.5714(3) 0.43213(16) 0.35748(15) 0.0436(5) Uani d . 1
N N2 0.5630(3) 0.62556(17) 0.15520(15) 0.0456(6) Uani d . 1
N N3 0.7564(3) 0.57369(17) 0.13715(16) 0.0465(6) Uani d . 1
C C1 0.5099(4) -0.0338(2) 0.7498(2) 0.0480(7) Uani d . 1
C C2 0.6136(5) -0.1029(3) 0.6688(3) 0.0749(10) Uani d . 1
H H2 0.5659 -0.1100 0.6098 0.090 Uiso calc R 1
C C3 0.7917(6) -0.1619(3) 0.6777(4) 0.1011(14) Uani d . 1
H H3 0.8628 -0.2101 0.6250 0.121 Uiso calc R 1
C C4 0.8606(6) -0.1486(3) 0.7634(5) 0.1114(16) Uani d . 1
H H4 0.9806 -0.1872 0.7677 0.134 Uiso calc R 1
C C5 0.7608(6) -0.0814(3) 0.8419(4) 0.0980(13) Uani d . 1
H H5 0.8115 -0.0736 0.8997 0.118 Uiso calc R 1
C C6 0.5821(5) -0.0240(3) 0.8365(3) 0.0679(9) Uani d . 1
H H6 0.5106 0.0213 0.8916 0.082 Uiso calc R 1
C C7 0.3225(4) 0.22074(19) 0.66138(18) 0.0423(6) Uani d . 1
C C8 0.1663(4) 0.2878(2) 0.6387(2) 0.0458(7) Uani d . 1
H H8 0.0441 0.2885 0.6785 0.055 Uiso calc R 1
C C9 0.1925(4) 0.3549(2) 0.55570(19) 0.0463(7) Uani d . 1
H H9 0.0870 0.3999 0.5396 0.056 Uiso calc R 1
C C10 0.3754(4) 0.3551(2) 0.49668(18) 0.0416(6) Uani d . 1
C C11 0.5319(4) 0.2853(2) 0.52036(19) 0.0432(6) Uani d . 1
H H11 0.6541 0.2840 0.4804 0.052 Uiso calc R 1
C C12 0.5078(4) 0.2178(2) 0.60255(19) 0.0428(6) Uani d . 1
C C13 0.8364(4) 0.1306(3) 0.5683(3) 0.0752(10) Uani d . 1
H H13A 0.8304 0.1098 0.4996 0.113 Uiso calc R 1
H H13B 0.9202 0.0759 0.5958 0.113 Uiso calc R 1
H H13C 0.8846 0.1943 0.5653 0.113 Uiso calc R 1
C C14 0.4038(4) 0.4298(2) 0.41227(19) 0.0462(7) Uani d . 1
H H14 0.2980 0.4763 0.3983 0.055 Uiso calc R 1
C C15 0.9648(4) 0.4457(2) 0.2292(2) 0.0586(8) Uani d . 1
H H15A 1.0215 0.3977 0.1707 0.088 Uiso calc R 1
H H15B 0.9482 0.4069 0.2920 0.088 Uiso calc R 1
H H15C 1.0471 0.4938 0.2333 0.088 Uiso calc R 1
C C16 0.7751(4) 0.5056(2) 0.21632(18) 0.0414(6) Uani d . 1
C C17 0.5968(4) 0.50318(19) 0.27773(18) 0.0392(6) Uani d . 1
C C18 0.4569(4) 0.5778(2) 0.23778(19) 0.0425(6) Uani d . 1
C C19 0.9033(4) 0.6334(2) 0.0885(2) 0.0545(8) Uani d . 1
H H19A 0.9355 0.6721 0.1415 0.082 Uiso d R 1
H H19B 0.8538 0.6816 0.0402 0.082 Uiso d R 1
H H19C 1.0158 0.5854 0.0521 0.082 Uiso d R 1
C C20 0.4847(4) 0.6737(2) 0.0706(2) 0.0444(7) Uani d . 1
C C21 0.3372(4) 0.7612(2) 0.0919(2) 0.0572(8) Uani d . 1
H H21 0.2924 0.7895 0.1595 0.069 Uiso calc R 1
C C22 0.2568(5) 0.8066(3) 0.0115(3) 0.0726(10) Uani d . 1
H H22 0.1555 0.8645 0.0254 0.087 Uiso calc R 1
C C23 0.3269(5) 0.7659(3) -0.0894(3) 0.0754(10) Uani d . 1
H H23 0.2735 0.7970 -0.1431 0.090 Uiso calc R 1
C C24 0.4751(5) 0.6798(3) -0.1101(2) 0.0698(9) Uani d . 1
H H24 0.5232 0.6536 -0.1782 0.084 Uiso calc R 1
C C25 0.5536(4) 0.6316(2) -0.0305(2) 0.0565(8) Uani d . 1
H H25 0.6512 0.5719 -0.0444 0.068 Uiso calc R 1

loop_
_atom_site_aniso_label
_atom_site_aniso_U_11
_atom_site_aniso_U_22
_atom_site_aniso_U_33
_atom_site_aniso_U_12
_atom_site_aniso_U_13
_atom_site_aniso_U_23
S1 0.0501(5) 0.0522(5) 0.1150(8) -0.0131(4) -0.0251(5) 0.0283(5)
O1 0.139(2) 0.0683(17) 0.180(3) -0.0220(16) -0.119(2) 0.0169(17)
O2 0.0606(16) 0.0968(19) 0.190(3) -0.0061(14) 0.0307(17) 0.0758(19)
O3 0.0571(12) 0.0466(11) 0.0541(12) -0.0031(9) -0.0015(9) 0.0128(9)
O4 0.0441(12) 0.0607(13) 0.0704(13) 0.0013(10) -0.0097(10) 0.0184(10)
O5 0.0334(11) 0.0734(14) 0.0617(12) -0.0078(9) -0.0043(9) 0.0193(10)
N1 0.0457(14) 0.0468(13) 0.0391(12) -0.0110(10) -0.0097(10) 0.0047(10)
N2 0.0357(13) 0.0546(14) 0.0422(12) -0.0053(10) -0.0035(10) 0.0090(11)
N3 0.0352(13) 0.0516(14) 0.0485(13) -0.0075(10) -0.0018(10) 0.0055(11)
C1 0.0484(17) 0.0413(16) 0.0565(18) -0.0114(13) -0.0149(14) 0.0112(14)
C2 0.083(3) 0.063(2) 0.079(2) -0.016(2) -0.0171(19) -0.0055(18)
C3 0.071(3) 0.070(3) 0.144(4) 0.000(2) 0.002(3) -0.027(3)
C4 0.067(3) 0.062(3) 0.213(6) -0.009(2) -0.052(3) 0.008(3)
C5 0.101(3) 0.073(3) 0.144(4) -0.020(3) -0.078(3) 0.020(3)
C6 0.073(2) 0.062(2) 0.072(2) -0.0137(18) -0.0216(18) 0.0042(17)
C7 0.0449(16) 0.0393(15) 0.0400(15) -0.0073(12) -0.0050(12) 0.0035(12)
C8 0.0379(15) 0.0480(16) 0.0477(16) -0.0070(13) -0.0032(12) 0.0038(13)
C9 0.0390(16) 0.0477(16) 0.0498(16) -0.0010(12) -0.0117(12) 0.0063(13)
C10 0.0429(16) 0.0428(15) 0.0397(15) -0.0094(12) -0.0099(12) 0.0022(12)
C11 0.0354(15) 0.0473(16) 0.0444(15) -0.0082(12) -0.0037(11) 0.0009(13)
C12 0.0409(16) 0.0388(15) 0.0480(16) -0.0035(12) -0.0126(12) 0.0025(12)
C13 0.0409(19) 0.085(2) 0.092(2) 0.0023(16) -0.0139(17) 0.0095(19)
C14 0.0470(17) 0.0466(16) 0.0453(16) -0.0068(13) -0.0133(13) 0.0058(13)
C15 0.0448(18) 0.0602(19) 0.0654(19) -0.0025(14) -0.0083(14) 0.0011(15)
C16 0.0405(16) 0.0418(15) 0.0401(15) -0.0057(12) -0.0076(12) -0.0028(12)
C17 0.0389(15) 0.0419(15) 0.0364(14) -0.0086(12) -0.0068(11) -0.0013(12)
C18 0.0385(16) 0.0480(16) 0.0397(15) -0.0095(13) -0.0058(12) 0.0033(12)
C19 0.0451(17) 0.0639(19) 0.0506(17) -0.0178(14) 0.0037(13) 0.0027(14)
C20 0.0459(16) 0.0441(16) 0.0455(16) -0.0157(13) -0.0091(12) 0.0104(13)
C21 0.0538(19) 0.0543(18) 0.0595(19) -0.0089(15) -0.0063(14) 0.0107(15)
C22 0.064(2) 0.062(2) 0.093(3) -0.0091(17) -0.0247(19) 0.030(2)
C23 0.089(3) 0.082(3) 0.078(3) -0.043(2) -0.047(2) 0.040(2)
C24 0.098(3) 0.072(2) 0.0535(19) -0.040(2) -0.0258(18) 0.0093(17)
C25 0.069(2) 0.0509(17) 0.0509(18) -0.0169(15) -0.0124(15) 0.0061(14)

loop_
_atom_type_symbol
_atom_type_description
_atom_type_scat_dispersion_real
_atom_type_scat_dispersion_imag
_atom_type_scat_source
C C 0.0033 0.0016 'International Tables Vol C Tables 4.2.6.8 and 6.1.1.4'
H H 0.0000 0.0000 'International Tables Vol C Tables 4.2.6.8 and 6.1.1.4'
N N 0.0061 0.0033 'International Tables Vol C Tables 4.2.6.8 and 6.1.1.4'
O O 0.0106 0.0060 'International Tables Vol C Tables 4.2.6.8 and 6.1.1.4'
S S 0.1246 0.1234 'International Tables Vol C Tables 4.2.6.8 and 6.1.1.4'

loop_
_geom_angle_atom_site_label_1
_geom_angle_atom_site_label_2
_geom_angle_atom_site_label_3
_geom_angle
O2 S1 O1 122.1(2)
O2 S1 O3 102.99(15)
O1 S1 O3 108.72(14)
O2 S1 C1 107.81(15)
O1 S1 C1 109.06(16)
O3 S1 C1 104.74(13)
C7 O3 S1 121.70(17)
C12 O4 C13 117.4(2)
C14 N1 C17 121.1(2)
N3 N2 C18 108.9(2)
N3 N2 C20 120.00(19)
C18 N2 C20 123.2(2)
C16 N3 N2 107.37(18)
C16 N3 C19 124.1(2)
N2 N3 C19 117.9(2)
C6 C1 C2 120.2(3)
C6 C1 S1 119.5(2)
C2 C1 S1 120.2(3)
C1 C2 C3 118.4(3)
C1 C2 H2 120.8
C3 C2 H2 120.8
C4 C3 C2 119.8(4)
C4 C3 H3 120.1
C2 C3 H3 120.1
C5 C4 C3 121.9(4)
C5 C4 H4 119.0
C3 C4 H4 119.0
C4 C5 C6 119.5(4)
C4 C5 H5 120.2
C6 C5 H5 120.2
C1 C6 C5 120.0(3)
C1 C6 H6 120.0
C5 C6 H6 120.0
C8 C7 C12 121.4(2)
C8 C7 O3 119.2(2)
C12 C7 O3 119.1(2)
C7 C8 C9 119.5(2)
C7 C8 H8 120.3
C9 C8 H8 120.3
C10 C9 C8 120.5(2)
C10 C9 H9 119.8
C8 C9 H9 119.8
C9 C10 C11 119.1(2)
C9 C10 C14 120.4(2)
C11 C10 C14 120.5(2)
C12 C11 C10 121.0(2)
C12 C11 H11 119.5
C10 C11 H11 119.5
O4 C12 C11 126.3(2)
O4 C12 C7 115.2(2)
C11 C12 C7 118.5(2)
O4 C13 H13A 109.5
O4 C13 H13B 109.5
H13A C13 H13B 109.5
O4 C13 H13C 109.5
H13A C13 H13C 109.5
H13B C13 H13C 109.5
N1 C14 C10 121.5(2)
N1 C14 H14 119.2
C10 C14 H14 119.2
C16 C15 H15A 109.5
C16 C15 H15B 109.5
H15A C15 H15B 109.5
C16 C15 H15C 109.5
H15A C15 H15C 109.5
H15B C15 H15C 109.5
N3 C16 C17 109.9(2)
N3 C16 C15 122.3(2)
C17 C16 C15 127.8(2)
C16 C17 N1 122.1(2)
C16 C17 C18 107.7(2)
N1 C17 C18 130.0(2)
O5 C18 N2 123.0(2)
O5 C18 C17 131.5(2)
N2 C18 C17 105.4(2)
N3 C19 H19A 109.5
N3 C19 H19B 109.5
H19A C19 H19B 109.5
N3 C19 H19C 109.5
H19A C19 H19C 109.5
H19B C19 H19C 109.5
C21 C20 C25 120.6(3)
C21 C20 N2 118.7(2)
C25 C20 N2 120.6(2)
C20 C21 C22 119.3(3)
C20 C21 H21 120.4
C22 C21 H21 120.4
C23 C22 C21 120.2(3)
C23 C22 H22 119.9
C21 C22 H22 119.9
C24 C23 C22 120.1(3)
C24 C23 H23 120.0
C22 C23 H23 120.0
C23 C24 C25 120.6(3)
C23 C24 H24 119.7
C25 C24 H24 119.7
C24 C25 C20 119.2(3)
C24 C25 H25 120.4
C20 C25 H25 120.4

loop_
_geom_bond_atom_site_label_1
_geom_bond_atom_site_label_2
_geom_bond_distance
S1 O2 1.427(3)
S1 O1 1.430(3)
S1 O3 1.611(2)
S1 C1 1.754(3)
O3 C7 1.419(3)
O4 C12 1.366(3)
O4 C13 1.425(3)
O5 C18 1.241(3)
N1 C14 1.284(3)
N1 C17 1.395(3)
N2 N3 1.406(3)
N2 C18 1.407(3)
N2 C20 1.440(3)
N3 C16 1.369(3)
N3 C19 1.480(3)
C1 C6 1.375(4)
C1 C2 1.383(4)
C2 C3 1.397(5)
C2 H2 0.9300
C3 C4 1.357(6)
C3 H3 0.9300
C4 C5 1.341(6)
C4 H4 0.9300
C5 C6 1.382(5)
C5 H5 0.9300
C6 H6 0.9300
C7 C8 1.374(4)
C7 C12 1.399(4)
C8 C9 1.393(4)
C8 H8 0.9300
C9 C10 1.393(4)
C9 H9 0.9300
C10 C11 1.397(4)
C10 C14 1.473(4)
C11 C12 1.387(4)
C11 H11 0.9300
C13 H13A 0.9600
C13 H13B 0.9600
C13 H13C 0.9600
C14 H14 0.9300
C15 C16 1.489(4)
C15 H15A 0.9600
C15 H15B 0.9600
C15 H15C 0.9600
C16 C17 1.382(4)
C17 C18 1.441(4)
C19 H19A 0.9600
C19 H19B 0.9600
C19 H19C 0.9600
C20 C21 1.382(4)
C20 C25 1.392(4)
C21 C22 1.388(4)
C21 H21 0.9300
C22 C23 1.384(5)
C22 H22 0.9300
C23 C24 1.373(5)
C23 H23 0.9300
C24 C25 1.384(4)
C24 H24 0.9300
C25 H25 0.9300

loop_
_geom_hbond_atom_site_label_D
_geom_hbond_atom_site_label_H
_geom_hbond_atom_site_label_A
_geom_hbond_site_symmetry_A
_geom_hbond_distance_DH
_geom_hbond_distance_HA
_geom_hbond_distance_DA
_geom_hbond_angle_DHA
_geom_hbond_publ_flag
C8 H8 O5 2_566 0.93 2.48 3.270(4) 143 yes
C15 H15C O5 1_655 0.96 2.48 3.434(4) 171 yes
C13 H13B O1 1_655 0.96 2.54 3.388(5) 147 yes

loop_
_geom_torsion_atom_site_label_1
_geom_torsion_atom_site_label_2
_geom_torsion_atom_site_label_3
_geom_torsion_atom_site_label_4
_geom_torsion
O2 S1 O3 C7 -147.3(2)
O1 S1 O3 C7 -16.4(2)
C1 S1 O3 C7 100.0(2)
C18 N2 N3 C16 -8.6(3)
C20 N2 N3 C16 -158.7(2)
C18 N2 N3 C19 -154.7(2)
C20 N2 N3 C19 55.2(3)
O2 S1 C1 C6 -47.2(3)
O1 S1 C1 C6 178.2(2)
O3 S1 C1 C6 62.0(3)
O2 S1 C1 C2 130.2(3)
O1 S1 C1 C2 -4.3(3)
O3 S1 C1 C2 -120.6(2)
C6 C1 C2 C3 0.1(5)
S1 C1 C2 C3 -177.3(3)
C1 C2 C3 C4 -1.5(6)
C2 C3 C4 C5 1.4(7)
C3 C4 C5 C6 0.3(7)
C2 C1 C6 C5 1.5(5)
S1 C1 C6 C5 178.9(3)
C4 C5 C6 C1 -1.7(6)
S1 O3 C7 C8 99.3(3)
S1 O3 C7 C12 -85.9(3)
C12 C7 C8 C9 -0.3(4)
O3 C7 C8 C9 174.4(2)
C7 C8 C9 C10 -0.7(4)
C8 C9 C10 C11 1.5(4)
C8 C9 C10 C14 -176.9(2)
C9 C10 C11 C12 -1.3(4)
C14 C10 C11 C12 177.2(2)
C13 O4 C12 C11 -9.8(4)
C13 O4 C12 C7 171.1(3)
C10 C11 C12 O4 -178.8(2)
C10 C11 C12 C7 0.3(4)
C8 C7 C12 O4 179.7(2)
O3 C7 C12 O4 5.0(4)
C8 C7 C12 C11 0.5(4)
O3 C7 C12 C11 -174.1(2)
C17 N1 C14 C10 -180.0(2)
C9 C10 C14 N1 179.3(2)
C11 C10 C14 N1 0.9(4)
N2 N3 C16 C17 6.9(3)
C19 N3 C16 C17 150.3(2)
N2 N3 C16 C15 -173.1(2)
C19 N3 C16 C15 -29.7(4)
N3 C16 C17 N1 173.0(2)
C15 C16 C17 N1 -7.0(4)
N3 C16 C17 C18 -2.6(3)
C15 C16 C17 C18 177.4(3)
C14 N1 C17 C16 -178.6(2)
C14 N1 C17 C18 -4.0(4)
N3 N2 C18 O5 -171.7(2)
C20 N2 C18 O5 -22.8(4)
N3 N2 C18 C17 6.8(3)
C20 N2 C18 C17 155.8(2)
C16 C17 C18 O5 175.7(3)
N1 C17 C18 O5 0.5(5)
C16 C17 C18 N2 -2.7(3)
N1 C17 C18 N2 -177.9(2)
N3 N2 C20 C21 -149.9(2)
C18 N2 C20 C21 64.4(4)
N3 N2 C20 C25 31.3(4)
C18 N2 C20 C25 -114.4(3)
C25 C20 C21 C22 0.6(4)
N2 C20 C21 C22 -178.2(3)
C20 C21 C22 C23 -1.5(5)
C21 C22 C23 C24 0.7(5)
C22 C23 C24 C25 1.2(5)
C23 C24 C25 C20 -2.1(5)
C21 C20 C25 C24 1.2(4)
N2 C20 C25 C24 180.0(3)

loop_
_cod_related_entry_id
_cod_related_entry_database
_cod_related_entry_code
1 ChemSpider 30655052
